data_7050776
loop_
_publ_author_name
'In\'es Garc\'ia-Seijo, M.'
'Habtemariam, Abraha'
'Parsons, Simon'
'Gould, R. O.'
'Esther Garc\'ia-Fern\'andez, M.'

_publ_section_title
;
 Reactivity of a cationic square-planar palladium(II) chloro complex
 containing bis[2-(diphenylphosphino)ethyl]amine: chloro substitutions
 by anionic ligands and formation of neutral digold(I) compounds
 possessing linear PAuX fragments. The X-Ray crystal structure of
 Au2[Ph2P(CH2)2N(NO)(CH2)2PPh2]Cl2
;
_journal_issue 5
_journal_name_full 'New Journal of Chemistry'
_journal_page_first 636
_journal_paper_doi 10.1039/b109675n
_journal_volume 26
_journal_year 2002
_chemical_formula_sum 'C28 H28 Au2 Cl2 N2 O P2'
_chemical_formula_weight 935.30
_space_group_IT_number 14
_symmetry_cell_setting monoclinic
_symmetry_space_group_name_Hall '-P 2yn'
_symmetry_space_group_name_H-M 'P 1 21/n 1'
_atom_sites_solution_hydrogens geom
_atom_sites_solution_primary direct
_atom_sites_solution_secondary difmap
_audit_creation_method SHELXL-97
_cell_angle_alpha 90.00
_cell_angle_beta 109.72(3)
_cell_angle_gamma 90.00
_cell_formula_units_Z 4
_cell_length_a 14.120(3)
_cell_length_b 12.871(3)
_cell_length_c 16.849(3)
_cell_measurement_reflns_used 46
_cell_measurement_temperature 150(1)
_cell_measurement_theta_max 13
_cell_measurement_theta_min 12
_cell_volume 2882.5(12)
_computing_cell_refinement 'Stoe DIF4'
_computing_data_collection 'Stoe DIF4'
_computing_data_reduction 'Stoe REDU4'
_computing_molecular_graphics 'Siemens SHELXTL'
_computing_publication_material CIFTAB
_computing_structure_refinement 'SHELXL-97 (Sheldrick, 1997)'
_computing_structure_solution 'SHELXS-97 (Sheldrick, 1990)'
_diffrn_ambient_temperature 150(1)
_diffrn_measured_fraction_theta_full 0.999
_diffrn_measured_fraction_theta_max 0.999
_diffrn_measurement_device_type 'Stoe Stadi-4'
_diffrn_measurement_method '\q\w scans'
_diffrn_radiation_monochromator graphite
_diffrn_radiation_source 'fine-focus sealed tube'
_diffrn_radiation_type MoK\a
_diffrn_radiation_wavelength 0.71073
_diffrn_reflns_av_R_equivalents 0.0000
_diffrn_reflns_av_sigmaI/netI 0.0959
_diffrn_reflns_limit_h_max 15
_diffrn_reflns_limit_h_min -16
_diffrn_reflns_limit_k_max 15
_diffrn_reflns_limit_k_min 0
_diffrn_reflns_limit_l_max 20
_diffrn_reflns_limit_l_min 0
_diffrn_reflns_number 5066
_diffrn_reflns_theta_full 25.00
_diffrn_reflns_theta_max 25.00
_diffrn_reflns_theta_min 2.57
_diffrn_standards_decay_% 2
_diffrn_standards_interval_time 120
_diffrn_standards_number 3
_exptl_absorpt_coefficient_mu 10.489
_exptl_absorpt_correction_T_max 0.4544
_exptl_absorpt_correction_T_min 0.3013
_exptl_absorpt_correction_type psi-scan
_exptl_crystal_colour colourless
_exptl_crystal_density_diffrn 2.155
_exptl_crystal_density_method 'not measured'
_exptl_crystal_description chip
_exptl_crystal_F_000 1760
_exptl_crystal_size_max 0.45
_exptl_crystal_size_mid 0.40
_exptl_crystal_size_min 0.20
_refine_diff_density_max 1.866
_refine_diff_density_min -1.103
_refine_diff_density_rms 0.230
_refine_ls_extinction_method none
_refine_ls_goodness_of_fit_ref 0.987
_refine_ls_hydrogen_treatment mixed
_refine_ls_matrix_type full
_refine_ls_number_parameters 334
_refine_ls_number_reflns 5066
_refine_ls_number_restraints 0
_refine_ls_restrained_S_all 0.987
_refine_ls_R_factor_all 0.0982
_refine_ls_R_factor_gt 0.0515
_refine_ls_shift/su_max 0.001
_refine_ls_shift/su_mean 0.000
_refine_ls_structure_factor_coef Fsqd
_refine_ls_weighting_details 'calc w=1/[\s^2^(Fo^2^)+(0.0455P)^2^+0.0000P] where P=(Fo^2^+2Fc^2^)/3'
_refine_ls_weighting_scheme calc
_refine_ls_wR_factor_gt 0.0963
_refine_ls_wR_factor_ref 0.1104
_reflns_number_gt 3323
_reflns_number_total 5066
_reflns_threshold_expression >2sigma(I)
_cod_data_source_file b109675n.txt
_cod_data_source_block aupni6
_cod_depositor_comments
;
The following automatic conversions were performed:
'_symmetry_cell_setting' value 'Monoclinic' changed to 'monoclinic'
according to '/home/saulius/struct/CIF-dictionaries/cif_core.dic'
dictionary named 'cif_core.dic' version 2.4.1 from 2010-06-29.

Automatic conversion script
Id: cif_fix_enum 1527 2010-12-29 10:47:43Z saulius 

The following automatic conversions were performed:

'_exptl_absorpt_correction_type' tag value 'psi-scans' was replaced
with 'psi-scan' value.

Automatic conversion script
Id: cif_fix_values 1646 2011-03-28 12:23:43Z adriana 

The following automatic conversions were performed:

data name '_atom_site_symmetry_multiplicit' was replaced with
'_atom_site_symmetry_multiplicity' as specified in the replacement
file 'data/replacement-values/replacement_tags.lst'.

Automatic conversion script
Id: cif_correct_tags 9268 2022-04-12 08:56:07Z antanas 
;
_cod_original_cell_volume 2882.5(10)
_cod_original_sg_symbol_H-M P21/n
_cod_database_code 7050776

loop_
_symmetry_equiv_pos_as_xyz
'x, y, z'
'-x+1/2, y+1/2, -z+1/2'
'-x, -y, -z'
'x-1/2, -y-1/2, z-1/2'

loop_
_atom_site_label
_atom_site_type_symbol
_atom_site_fract_x
_atom_site_fract_y
_atom_site_fract_z
_atom_site_U_iso_or_equiv
_atom_site_adp_type
_atom_site_occupancy
_atom_site_symmetry_multiplicity
_atom_site_calc_flag
_atom_site_refinement_flags
_atom_site_disorder_assembly
_atom_site_disorder_group
Au1 Au 0.05673(4) -0.54013(4) 0.16141(3) 0.03030(16) Uani 1 1 d . . .
Cl1 Cl 0.2055(3) -0.6289(3) 0.1838(2) 0.0363(9) Uani 1 1 d . . .
P1 P -0.0805(3) -0.4399(3) 0.1272(2) 0.0242(8) Uani 1 1 d . . .
C11 C -0.1617(10) -0.4606(11) 0.0207(8) 0.033(3) Uani 1 1 d . . .
H11A H -0.2127 -0.4067 0.0052 0.039 Uiso 1 1 calc R . .
H11B H -0.1226 -0.4551 -0.0167 0.039 Uiso 1 1 calc R . .
C12 C -0.2137(10) -0.5678(10) 0.0083(8) 0.030(3) Uani 1 1 d . . .
H12A H -0.1643 -0.6211 0.0341 0.036 Uiso 1 1 calc R . .
H12B H -0.2639 -0.5684 0.0358 0.036 Uiso 1 1 calc R . .
C1A1 C -0.1589(10) -0.4592(10) 0.1918(8) 0.027(3) Uani 1 1 d . . .
C1A2 C -0.2440(11) -0.3946(15) 0.1795(9) 0.052(5) Uani 1 1 d . . .
H1A2 H -0.2599 -0.3417 0.1395 0.062 Uiso 1 1 calc R . .
C1A3 C -0.3024(11) -0.4133(16) 0.2290(10) 0.055(5) Uani 1 1 d . . .
H1A3 H -0.3601 -0.3734 0.2196 0.066 Uiso 1 1 calc R . .
C1A4 C -0.2814(12) -0.4851(14) 0.2896(10) 0.049(5) Uani 1 1 d . . .
H1A4 H -0.3215 -0.4934 0.3231 0.059 Uiso 1 1 calc R . .
C1A5 C -0.1984(14) -0.5463(13) 0.3005(10) 0.055(5) Uani 1 1 d . . .
H1A5 H -0.1835 -0.5992 0.3405 0.066 Uiso 1 1 calc R . .
C1A6 C -0.1365(12) -0.5307(12) 0.2532(9) 0.042(4) Uani 1 1 d . . .
H1A6 H -0.0785 -0.5704 0.2641 0.050 Uiso 1 1 calc R . .
C1B1 C -0.0492(9) -0.3040(10) 0.1317(8) 0.022(3) Uani 1 1 d . . .
C1B2 C -0.0072(11) -0.2586(12) 0.2070(9) 0.040(4) Uani 1 1 d . . .
H1B2 H 0.0030 -0.2978 0.2555 0.048 Uiso 1 1 calc R . .
C1B3 C 0.0221(10) -0.1527(13) 0.2150(10) 0.040(4) Uani 1 1 d . . .
H1B3 H 0.0509 -0.1220 0.2677 0.049 Uiso 1 1 calc R . .
C1B4 C 0.0066(11) -0.0977(12) 0.1431(11) 0.045(4) Uani 1 1 d . . .
H1B4 H 0.0247 -0.0279 0.1468 0.055 Uiso 1 1 calc R . .
C1B5 C -0.0346(12) -0.1419(13) 0.0659(11) 0.053(5) Uani 1 1 d . . .
H1B5 H -0.0436 -0.1031 0.0173 0.063 Uiso 1 1 calc R . .
C1B6 C -0.0629(11) -0.2442(12) 0.0604(9) 0.042(4) Uani 1 1 d . . .
H1B6 H -0.0919 -0.2741 0.0075 0.050 Uiso 1 1 calc R . .
N1 N -0.2616(8) -0.5905(8) -0.0813(6) 0.024(2) Uani 1 1 d . . .
N2 N -0.3447(10) -0.5438(10) -0.1319(9) 0.045(3) Uani 1 1 d . . .
O3 O -0.3767(7) -0.4822(8) -0.0945(6) 0.042(3) Uani 1 1 d . . .
Au2 Au -0.45716(4) -0.76175(4) -0.24478(3) 0.02791(16) Uani 1 1 d . . .
Cl2 Cl -0.5561(3) -0.6955(3) -0.3722(2) 0.0401(9) Uani 1 1 d . . .
P2 P -0.3550(3) -0.8165(3) -0.1186(2) 0.0243(8) Uani 1 1 d . . .
C21 C -0.2280(10) -0.7736(10) -0.1013(8) 0.028(3) Uani 1 1 d . . .
H21A H -0.1887 -0.7830 -0.0422 0.034 Uiso 1 1 calc R . .
H21B H -0.1988 -0.8175 -0.1338 0.034 Uiso 1 1 calc R . .
C22 C -0.2193(9) -0.6626(9) -0.1246(8) 0.020(3) Uani 1 1 d . . .
H22A H -0.1488 -0.6461 -0.1124 0.024 Uiso 1 1 calc R . .
H22B H -0.2529 -0.6545 -0.1849 0.024 Uiso 1 1 calc R . .
C2A1 C -0.3466(9) -0.9554(11) -0.1022(7) 0.026(3) Uani 1 1 d . . .
C2A2 C -0.4079(11) -1.0051(12) -0.0656(9) 0.039(4) Uani 1 1 d . . .
H2A2 H -0.4527 -0.9670 -0.0475 0.046 Uiso 1 1 calc R . .
C2A3 C -0.4023(12) -1.1118(13) -0.0560(10) 0.045(4) Uani 1 1 d . . .
H2A3 H -0.4440 -1.1448 -0.0313 0.054 Uiso 1 1 calc R . .
C2A4 C -0.3384(11) -1.1693(12) -0.0813(10) 0.043(4) Uani 1 1 d . . .
H2A4 H -0.3361 -1.2411 -0.0743 0.051 Uiso 1 1 calc R . .
C2A5 C -0.2765(14) -1.1210(12) -0.1177(10) 0.051(5) Uani 1 1 d . . .
H2A5 H -0.2332 -1.1603 -0.1367 0.062 Uiso 1 1 calc R . .
C2A6 C -0.2785(11) -1.0157(11) -0.1259(9) 0.040(4) Uani 1 1 d . . .
H2A6 H -0.2336 -0.9834 -0.1476 0.048 Uiso 1 1 calc R . .
C2B1 C -0.3888(9) -0.7628(10) -0.0325(8) 0.025(3) Uani 1 1 d . . .
C2B2 C -0.3319(10) -0.7832(11) 0.0503(8) 0.031(3) Uani 1 1 d . . .
H2B2 H -0.2790 -0.8304 0.0625 0.038 Uiso 1 1 calc R . .
C2B4 C -0.4308(12) -0.6632(12) 0.0973(9) 0.040(4) Uani 1 1 d . . .
H2B4 H -0.4443 -0.6290 0.1410 0.047 Uiso 1 1 calc R . .
C2B3 C -0.3534(10) -0.7333(13) 0.1156(8) 0.039(4) Uani 1 1 d . . .
H2B3 H -0.3154 -0.7475 0.1713 0.047 Uiso 1 1 calc R . .
C2B5 C -0.4894(11) -0.6425(11) 0.0143(9) 0.037(4) Uani 1 1 d . . .
H2B5 H -0.5425 -0.5956 0.0021 0.044 Uiso 1 1 calc R . .
C2B6 C -0.4675(10) -0.6925(11) -0.0496(9) 0.033(3) Uani 1 1 d . . .
H2B6 H -0.5062 -0.6789 -0.1053 0.040 Uiso 1 1 calc R . .

loop_
_atom_site_aniso_label
_atom_site_aniso_U_11
_atom_site_aniso_U_22
_atom_site_aniso_U_33
_atom_site_aniso_U_23
_atom_site_aniso_U_13
_atom_site_aniso_U_12
Au1 0.0347(3) 0.0290(3) 0.0283(3) 0.0055(3) 0.0121(2) 0.0022(3)
Cl1 0.036(2) 0.039(2) 0.034(2) 0.0088(17) 0.0125(17) 0.0067(17)
P1 0.0280(19) 0.022(2) 0.0199(18) -0.0016(15) 0.0047(15) 0.0046(16)
C11 0.044(8) 0.037(9) 0.021(7) -0.009(7) 0.016(6) 0.001(8)
C12 0.039(8) 0.024(8) 0.022(7) -0.007(6) 0.004(6) -0.009(7)
C1A1 0.032(7) 0.021(7) 0.027(7) -0.009(6) 0.008(6) -0.004(7)
C1A2 0.043(10) 0.086(14) 0.027(9) 0.015(9) 0.012(8) 0.029(10)
C1A3 0.021(8) 0.114(17) 0.030(9) -0.004(10) 0.009(7) 0.007(9)
C1A4 0.042(10) 0.076(13) 0.041(10) -0.034(10) 0.030(8) -0.031(10)
C1A5 0.084(14) 0.042(11) 0.049(11) 0.012(9) 0.036(10) -0.007(10)
C1A6 0.058(10) 0.038(9) 0.037(9) 0.004(8) 0.026(8) 0.013(8)
C1B1 0.021(7) 0.027(7) 0.022(7) 0.003(6) 0.014(6) 0.005(6)
C1B2 0.050(9) 0.045(10) 0.028(8) -0.002(8) 0.017(7) -0.002(8)
C1B3 0.030(8) 0.047(10) 0.044(10) -0.020(9) 0.011(7) -0.011(8)
C1B4 0.046(10) 0.030(9) 0.064(12) -0.028(9) 0.024(9) -0.019(8)
C1B5 0.060(11) 0.037(10) 0.052(11) 0.022(9) 0.006(9) 0.006(9)
C1B6 0.053(10) 0.032(9) 0.029(8) 0.000(7) -0.001(7) -0.011(8)
N1 0.021(6) 0.019(6) 0.026(6) -0.003(5) -0.001(5) -0.004(5)
N2 0.064(9) 0.024(7) 0.059(9) 0.002(7) 0.036(8) 0.001(7)
O3 0.039(6) 0.050(7) 0.038(6) 0.008(5) 0.014(5) 0.006(5)
Au2 0.0308(3) 0.0251(3) 0.0242(3) -0.0046(3) 0.0045(2) 0.0001(3)
Cl2 0.045(2) 0.039(2) 0.0264(19) -0.0019(17) -0.0017(17) 0.0011(18)
P2 0.0249(19) 0.023(2) 0.0212(18) -0.0044(15) 0.0030(15) -0.0005(16)
C21 0.030(7) 0.034(8) 0.023(7) -0.008(6) 0.012(6) 0.005(7)
C22 0.018(6) 0.023(7) 0.019(7) -0.005(6) 0.006(5) -0.003(6)
C2A1 0.028(7) 0.027(8) 0.014(6) -0.004(6) -0.003(6) -0.007(7)
C2A2 0.034(9) 0.040(10) 0.043(9) -0.011(8) 0.013(7) 0.004(7)
C2A3 0.045(10) 0.049(11) 0.043(10) 0.010(8) 0.016(8) -0.012(9)
C2A4 0.047(10) 0.019(8) 0.049(10) 0.000(8) 0.000(8) 0.007(8)
C2A5 0.075(13) 0.030(9) 0.044(10) 0.006(8) 0.013(9) 0.015(9)
C2A6 0.049(10) 0.030(9) 0.046(10) 0.004(7) 0.021(8) 0.006(8)
C2B1 0.031(7) 0.025(7) 0.020(7) 0.003(6) 0.009(6) -0.006(6)
C2B2 0.037(8) 0.032(8) 0.033(8) 0.007(7) 0.021(7) 0.004(7)
C2B4 0.066(11) 0.035(9) 0.035(9) -0.002(7) 0.041(9) -0.005(8)
C2B3 0.030(8) 0.063(11) 0.018(7) -0.002(8) 0.001(6) -0.018(8)
C2B5 0.045(9) 0.022(8) 0.049(10) 0.006(7) 0.025(8) 0.010(7)
C2B6 0.041(9) 0.035(9) 0.025(8) -0.002(7) 0.013(7) 0.013(7)

loop_
_atom_type_symbol
_atom_type_description
_atom_type_scat_dispersion_real
_atom_type_scat_dispersion_imag
_atom_type_scat_source
C C 0.0033 0.0016 'International Tables Vol C Tables 4.2.6.8 and 6.1.1.4'
H H 0.0000 0.0000 'International Tables Vol C Tables 4.2.6.8 and 6.1.1.4'
N N 0.0061 0.0033 'International Tables Vol C Tables 4.2.6.8 and 6.1.1.4'
O O 0.0106 0.0060 'International Tables Vol C Tables 4.2.6.8 and 6.1.1.4'
P P 0.1023 0.0942 'International Tables Vol C Tables 4.2.6.8 and 6.1.1.4'
Cl Cl 0.1484 0.1585 'International Tables Vol C Tables 4.2.6.8 and 6.1.1.4'
Au Au -2.0133 8.8022 'International Tables Vol C Tables 4.2.6.8 and 6.1.1.4'

loop_
_geom_angle_atom_site_label_1
_geom_angle_atom_site_label_2
_geom_angle_atom_site_label_3
_geom_angle
_geom_angle_site_symmetry_1
_geom_angle_site_symmetry_3
_geom_angle_publ_flag
P1 Au1 Cl1 171.82(13) . . ?
P1 Au1 Au2 114.56(9) . 4_646 ?
Cl1 Au1 Au2 73.44(9) . 4_646 ?
C11 P1 C1B1 104.6(6) . . ?
C11 P1 C1A1 105.5(6) . . ?
C1B1 P1 C1A1 107.4(6) . . ?
C11 P1 Au1 112.2(5) . . ?
C1B1 P1 Au1 111.7(4) . . ?
C1A1 P1 Au1 114.7(5) . . ?
C12 C11 P1 112.5(9) . . ?
N1 C12 C11 110.6(10) . . ?
C1A6 C1A1 C1A2 118.9(13) . . ?
C1A6 C1A1 P1 121.7(11) . . ?
C1A2 C1A1 P1 119.4(11) . . ?
C1A3 C1A2 C1A1 117.4(15) . . ?
C1A4 C1A3 C1A2 124.1(16) . . ?
C1A3 C1A4 C1A5 117.4(14) . . ?
C1A4 C1A5 C1A6 121.1(16) . . ?
C1A1 C1A6 C1A5 121.0(15) . . ?
C1B2 C1B1 C1B6 117.8(13) . . ?
C1B2 C1B1 P1 119.2(11) . . ?
C1B6 C1B1 P1 122.9(10) . . ?
C1B1 C1B2 C1B3 122.1(14) . . ?
C1B4 C1B3 C1B2 117.6(14) . . ?
C1B3 C1B4 C1B5 121.7(15) . . ?
C1B4 C1B5 C1B6 119.2(15) . . ?
C1B5 C1B6 C1B1 121.5(14) . . ?
N2 N1 C22 113.1(10) . . ?
N2 N1 C12 124.8(11) . . ?
C22 N1 C12 122.0(11) . . ?
O3 N2 N1 111.6(13) . . ?
P2 Au2 Cl2 176.20(13) . . ?
P2 Au2 Au1 95.50(9) . 4_545 ?
Cl2 Au2 Au1 87.20(10) . 4_545 ?
C21 P2 C2A1 105.5(6) . . ?
C21 P2 C2B1 105.7(6) . . ?
C2A1 P2 C2B1 106.1(6) . . ?
C21 P2 Au2 110.1(5) . . ?
C2A1 P2 Au2 116.3(4) . . ?
C2B1 P2 Au2 112.4(4) . . ?
C22 C21 P2 114.5(9) . . ?
N1 C22 C21 113.6(10) . . ?
C2A2 C2A1 C2A6 117.9(13) . . ?
C2A2 C2A1 P2 120.6(11) . . ?
C2A6 C2A1 P2 121.5(11) . . ?
C2A1 C2A2 C2A3 119.6(14) . . ?
C2A4 C2A3 C2A2 121.9(15) . . ?
C2A3 C2A4 C2A5 119.3(15) . . ?
C2A6 C2A5 C2A4 120.1(16) . . ?
C2A5 C2A6 C2A1 121.1(15) . . ?
C2B2 C2B1 C2B6 119.1(12) . . ?
C2B2 C2B1 P2 121.1(10) . . ?
C2B6 C2B1 P2 119.5(10) . . ?
C2B1 C2B2 C2B3 120.2(13) . . ?
C2B3 C2B4 C2B5 120.7(13) . . ?
C2B4 C2B3 C2B2 119.8(13) . . ?
C2B6 C2B5 C2B4 118.9(13) . . ?
C2B5 C2B6 C2B1 121.3(13) . . ?

loop_
_geom_bond_atom_site_label_1
_geom_bond_atom_site_label_2
_geom_bond_distance
_geom_bond_site_symmetry_2
_geom_bond_publ_flag
Au1 P1 2.236(3) . ?
Au1 Cl1 2.308(4) . ?
Au1 Au2 3.0412(9) 4_646 ?
P1 C11 1.794(13) . ?
P1 C1B1 1.799(13) . ?
P1 C1A1 1.812(13) . ?
C11 C12 1.544(18) . ?
C12 N1 1.460(15) . ?
C1A1 C1A6 1.339(19) . ?
C1A1 C1A2 1.418(19) . ?
C1A2 C1A3 1.38(2) . ?
C1A3 C1A4 1.33(2) . ?
C1A4 C1A5 1.37(2) . ?
C1A5 C1A6 1.38(2) . ?
C1B1 C1B2 1.339(18) . ?
C1B1 C1B6 1.386(18) . ?
C1B2 C1B3 1.42(2) . ?
C1B3 C1B4 1.36(2) . ?
C1B4 C1B5 1.36(2) . ?
C1B5 C1B6 1.37(2) . ?
N1 N2 1.338(16) . ?
N1 C22 1.431(15) . ?
N2 O3 1.193(14) . ?
Au2 P2 2.243(4) . ?
Au2 Cl2 2.295(4) . ?
Au2 Au1 3.0412(9) 4_545 ?
P2 C21 1.804(13) . ?
P2 C2A1 1.808(14) . ?
P2 C2B1 1.809(13) . ?
C21 C22 1.497(17) . ?
C2A1 C2A2 1.378(18) . ?
C2A1 C2A6 1.394(18) . ?
C2A2 C2A3 1.38(2) . ?
C2A3 C2A4 1.34(2) . ?
C2A4 C2A5 1.37(2) . ?
C2A5 C2A6 1.36(2) . ?
C2B1 C2B2 1.380(17) . ?
C2B1 C2B6 1.386(18) . ?
C2B2 C2B3 1.394(18) . ?
C2B4 C2B3 1.37(2) . ?
C2B4 C2B5 1.39(2) . ?
C2B5 C2B6 1.376(18) . ?
